data_2018150
loop_
_publ_author_name
'Han, Lei'
'Xu, Lan-Ping'
'Zhao, Wen-Na'

_publ_section_title
;
 A chiral interdigitated supramolecular network assembled from
 single-stranded helical tubes
;
_journal_coeditor_code KY3002
_journal_issue 7
_journal_name_full 'Acta Crystallographica Section C'
_journal_page_first m227
_journal_page_last m229
_journal_paper_doi 10.1107/S0108270111022566
_journal_volume 67
_journal_year 2011
_chemical_formula_iupac '[Zn (C8 H5 N O4) (C5 H5 N)2]'
_chemical_formula_moiety 'C18 H15 N3 O4 Zn'
_chemical_formula_sum 'C18 H15 N3 O4 Zn'
_chemical_formula_weight 402.70
_chemical_name_systematic
;
<i>catena</i>-poly[[bis(pyridine-\k<i>N</i>)zinc(II)]-\m-2-aminobenzene-1,4-
dicarboxylato-\k^4^<i>O</i>^1^,<i>O</i>^1'^:<i>O</i>^4^,<i>O</i>^4'^]
;
_space_group_IT_number 78
_symmetry_cell_setting tetragonal
_symmetry_space_group_name_Hall 'P 4cw'
_symmetry_space_group_name_H-M 'P 43'
_atom_sites_solution_hydrogens geom
_atom_sites_solution_primary direct
_atom_sites_solution_secondary difmap
_audit_creation_method SHELXL97
_cell_angle_alpha 90.00
_cell_angle_beta 90.00
_cell_angle_gamma 90.00
_cell_formula_units_Z 4
_cell_length_a 8.42430(10)
_cell_length_b 8.42430(10)
_cell_length_c 25.6975(9)
_cell_measurement_reflns_used 3397
_cell_measurement_temperature 298(2)
_cell_measurement_theta_max 25.49
_cell_measurement_theta_min 3.77
_cell_volume 1823.72(7)
_computing_cell_refinement 'RAPID-AUTO (Rigaku, 1998)'
_computing_data_collection 'RAPID-AUTO (Rigaku, 1998)'
_computing_data_reduction 'CrystalStructure (Rigaku/MSC, 2004)'
_computing_molecular_graphics 'SHELXTL (Sheldrick, 2008)'
_computing_publication_material 'SHELXL97 (Sheldrick, 2008)'
_computing_structure_refinement 'SHELXL97 (Sheldrick, 2008)'
_computing_structure_solution 'SHELXS97 (Sheldrick, 2008)'
_diffrn_ambient_temperature 298(2)
_diffrn_detector_area_resol_mean 0
_diffrn_measured_fraction_theta_full 0.996
_diffrn_measured_fraction_theta_max 0.996
_diffrn_measurement_device_type 'Rigaku R-AXIS RAPID'
_diffrn_measurement_method \w
_diffrn_radiation_monochromator graphite
_diffrn_radiation_source 'fine-focus sealed tube'
_diffrn_radiation_type MoK\a
_diffrn_radiation_wavelength 0.71073
_diffrn_reflns_av_R_equivalents 0.0567
_diffrn_reflns_av_sigmaI/netI 0.0846
_diffrn_reflns_limit_h_max 10
_diffrn_reflns_limit_h_min -8
_diffrn_reflns_limit_k_max 10
_diffrn_reflns_limit_k_min -9
_diffrn_reflns_limit_l_max 30
_diffrn_reflns_limit_l_min -30
_diffrn_reflns_number 11175
_diffrn_reflns_theta_full 24.98
_diffrn_reflns_theta_max 24.98
_diffrn_reflns_theta_min 3.77
_diffrn_standards_decay_% 0
_diffrn_standards_interval_count 0
_diffrn_standards_interval_time 0
_diffrn_standards_number 0
_exptl_absorpt_coefficient_mu 1.374
_exptl_absorpt_correction_T_max 0.7707
_exptl_absorpt_correction_T_min 0.7164
_exptl_absorpt_correction_type multi-scan
_exptl_absorpt_process_details '(ABSCOR; Higashi, 1995)'
_exptl_crystal_colour colourless
_exptl_crystal_density_diffrn 1.467
_exptl_crystal_density_method 'not measured'
_exptl_crystal_description block
_exptl_crystal_F_000 824
_exptl_crystal_size_max 0.26
_exptl_crystal_size_mid 0.24
_exptl_crystal_size_min 0.20
_refine_diff_density_max 0.474
_refine_diff_density_min -0.293
_refine_ls_abs_structure_details 'Flack (1983), 1546 Friedel pairs'
_refine_ls_abs_structure_Flack 0.030(17)
_refine_ls_extinction_method none
_refine_ls_goodness_of_fit_ref 1.013
_refine_ls_hydrogen_treatment constr
_refine_ls_matrix_type full
_refine_ls_number_parameters 235
_refine_ls_number_reflns 3172
_refine_ls_number_restraints 1
_refine_ls_restrained_S_all 1.013
_refine_ls_R_factor_all 0.0700
_refine_ls_R_factor_gt 0.0431
_refine_ls_shift/su_max 0.005
_refine_ls_shift/su_mean 0.000
_refine_ls_structure_factor_coef Fsqd
_refine_ls_weighting_details 'calc w = 1/[\s^2^(Fo^2^)+(0.0204P)^2^+0.0000P] where P=(Fo^2^+2Fc^2^)/3'
_refine_ls_weighting_scheme calc
_refine_ls_wR_factor_gt 0.0680
_refine_ls_wR_factor_ref 0.0706
_reflns_number_gt 2082
_reflns_number_total 3172
_reflns_threshold_expression I>2\s(I)
_cod_data_source_file ky3002.cif
_cod_data_source_block I
_cod_database_code 2018150
_cod_database_fobs_code 2018150

loop_
_symmetry_equiv_pos_as_xyz
'x, y, z'
'-y, x, z+3/4'
'-x, -y, z+1/2'
'y, -x, z+1/4'

loop_
_atom_site_type_symbol
_atom_site_label
_atom_site_fract_x
_atom_site_fract_y
_atom_site_fract_z
_atom_site_U_iso_or_equiv
_atom_site_adp_type
_atom_site_calc_flag
_atom_site_refinement_flags
_atom_site_occupancy
_atom_site_symmetry_multiplicity
_atom_site_disorder_assembly
_atom_site_disorder_group
Zn Zn1 0.13367(7) 0.28865(6) 0.22997(3) 0.05215(18) Uani d . 1 1 . .
O O1 0.0108(5) 0.3604(4) 0.29281(14) 0.0684(10) Uani d . 1 1 . .
O O2 -0.1383(4) 0.4001(4) 0.22471(16) 0.0665(10) Uani d . 1 1 . .
O O3 -0.6869(7) 0.7693(6) 0.39686(18) 0.1087(16) Uani d . 1 1 . .
O O4 -0.4988(6) 0.7690(5) 0.45486(19) 0.0921(16) Uani d . 1 1 . .
N N1 0.0322(5) 0.0729(5) 0.21115(18) 0.0555(13) Uani d . 1 1 . .
N N2 0.3322(5) 0.1989(6) 0.26715(17) 0.0597(12) Uani d . 1 1 . .
N N3 -0.6359(8) 0.6390(7) 0.3017(3) 0.139(2) Uani d . 1 1 . .
H H3B -0.7069 0.6858 0.3202 0.166 Uiso calc R 1 1 . .
H H3C -0.6574 0.6106 0.2703 0.166 Uiso calc R 1 1 . .
C C1 -0.1159(7) 0.4141(6) 0.2713(2) 0.0518(14) Uani d . 1 1 . .
C C2 -0.2307(7) 0.4956(6) 0.3073(2) 0.0497(15) Uani d . 1 1 . .
C C3 -0.1873(7) 0.5372(6) 0.3570(2) 0.0640(16) Uani d . 1 1 . .
H H3A -0.0863 0.5133 0.3693 0.077 Uiso calc R 1 1 . .
C C4 -0.2944(9) 0.6144(7) 0.3883(2) 0.0756(19) Uani d . 1 1 . .
H H4A -0.2636 0.6425 0.4218 0.091 Uiso calc R 1 1 . .
C C5 -0.4462(8) 0.6519(7) 0.3720(3) 0.0607(16) Uani d . 1 1 . .
C C6 -0.4836(6) 0.6087(6) 0.3228(3) 0.0583(15) Uani d . 1 1 . .
C C7 -0.3820(6) 0.5343(5) 0.2872(3) 0.0622(16) Uani d . 1 1 . .
H H7A -0.4118 0.5122 0.2531 0.075 Uiso calc R 1 1 . .
C C8 -0.5454(10) 0.7367(8) 0.4115(3) 0.078(2) Uani d . 1 1 . .
C C9 0.4413(8) 0.1131(8) 0.2414(3) 0.092(2) Uani d . 1 1 . .
H H9A 0.4324 0.1058 0.2054 0.111 Uiso calc R 1 1 . .
C C10 0.5621(9) 0.0377(9) 0.2644(4) 0.113(3) Uani d . 1 1 . .
H H10A 0.6341 -0.0211 0.2449 0.136 Uiso calc R 1 1 . .
C C11 0.5773(9) 0.0489(9) 0.3167(4) 0.100(2) Uani d . 1 1 . .
H H11A 0.6596 -0.0033 0.3337 0.121 Uiso calc R 1 1 . .
C C12 0.4739(9) 0.1348(9) 0.3435(3) 0.087(2) Uani d . 1 1 . .
H H12A 0.4838 0.1441 0.3794 0.104 Uiso calc R 1 1 . .
C C13 0.3527(7) 0.2094(8) 0.3182(2) 0.0699(15) Uani d . 1 1 . .
H H13A 0.2817 0.2701 0.3374 0.084 Uiso calc R 1 1 . .
C C14 -0.0490(7) 0.0512(8) 0.1669(3) 0.0773(18) Uani d . 1 1 . .
H H14A -0.0489 0.1324 0.1424 0.093 Uiso calc R 1 1 . .
C C15 -0.1310(8) -0.0826(10) 0.1560(3) 0.096(2) Uani d . 1 1 . .
H H15A -0.1881 -0.0925 0.1252 0.115 Uiso calc R 1 1 . .
C C16 -0.1274(10) -0.2025(9) 0.1915(4) 0.101(3) Uani d . 1 1 . .
H H16A -0.1851 -0.2950 0.1857 0.121 Uiso calc R 1 1 . .
C C17 -0.0399(8) -0.1867(7) 0.2351(4) 0.101(2) Uani d . 1 1 . .
H H17A -0.0323 -0.2709 0.2583 0.122 Uiso calc R 1 1 . .
C C18 0.0372(7) -0.0488(8) 0.2452(3) 0.082(2) Uani d . 1 1 . .
H H18A 0.0941 -0.0380 0.2760 0.098 Uiso calc R 1 1 . .

loop_
_atom_site_aniso_label
_atom_site_aniso_U_11
_atom_site_aniso_U_22
_atom_site_aniso_U_33
_atom_site_aniso_U_12
_atom_site_aniso_U_13
_atom_site_aniso_U_23
Zn1 0.0575(4) 0.0499(4) 0.0491(3) -0.0020(4) 0.0135(4) 0.0004(4)
O1 0.067(3) 0.076(3) 0.062(3) 0.011(2) 0.017(2) -0.002(2)
O2 0.081(3) 0.070(2) 0.049(2) 0.0060(19) 0.018(2) -0.002(2)
O3 0.119(4) 0.115(4) 0.092(4) 0.042(3) 0.037(3) 0.007(3)
O4 0.111(4) 0.084(4) 0.082(4) 0.010(3) 0.028(3) -0.027(3)
N1 0.061(3) 0.049(3) 0.056(4) -0.002(2) 0.015(2) 0.004(3)
N2 0.053(3) 0.073(3) 0.052(3) -0.008(3) 0.012(2) -0.008(3)
N3 0.139(6) 0.137(6) 0.139(6) 0.010(5) 0.026(5) -0.031(5)
C1 0.044(4) 0.049(3) 0.062(4) 0.008(3) 0.017(3) 0.006(3)
C2 0.058(4) 0.035(3) 0.056(4) 0.000(3) 0.018(3) -0.005(3)
C3 0.058(4) 0.076(4) 0.058(4) 0.015(3) 0.006(3) -0.017(3)
C4 0.101(6) 0.057(4) 0.070(4) 0.005(4) 0.026(5) -0.006(3)
C5 0.065(4) 0.054(4) 0.063(4) 0.009(3) 0.019(4) -0.001(3)
C6 0.035(3) 0.053(4) 0.087(5) 0.003(3) 0.002(3) 0.007(3)
C7 0.044(4) 0.038(3) 0.105(5) 0.006(3) 0.037(3) 0.004(3)
C8 0.080(6) 0.055(4) 0.099(6) 0.018(4) 0.040(5) 0.023(5)
C9 0.081(5) 0.118(6) 0.077(6) 0.036(4) 0.010(4) -0.027(4)
C10 0.084(6) 0.138(7) 0.117(8) 0.056(5) -0.007(5) -0.004(6)
C11 0.071(6) 0.101(6) 0.129(8) -0.001(5) -0.022(6) 0.026(6)
C12 0.071(5) 0.127(6) 0.062(5) -0.008(5) -0.013(4) 0.013(4)
C13 0.061(4) 0.087(5) 0.062(4) -0.004(4) 0.003(4) -0.008(4)
C14 0.094(5) 0.073(5) 0.065(4) -0.008(4) -0.011(4) 0.009(4)
C15 0.112(6) 0.096(6) 0.078(5) -0.045(5) 0.005(4) -0.042(5)
C16 0.130(8) 0.054(5) 0.118(8) -0.031(5) 0.038(6) -0.027(5)
C17 0.118(6) 0.060(5) 0.126(8) -0.019(4) 0.021(6) 0.031(5)
C18 0.087(5) 0.064(4) 0.094(6) -0.017(4) -0.002(4) 0.032(4)

loop_
_atom_type_symbol
_atom_type_description
_atom_type_scat_dispersion_real
_atom_type_scat_dispersion_imag
_atom_type_scat_source
C C 0.0033 0.0016 'International Tables Vol C Tables 4.2.6.8 and 6.1.1.4'
H H 0.0000 0.0000 'International Tables Vol C Tables 4.2.6.8 and 6.1.1.4'
N N 0.0061 0.0033 'International Tables Vol C Tables 4.2.6.8 and 6.1.1.4'
O O 0.0106 0.0060 'International Tables Vol C Tables 4.2.6.8 and 6.1.1.4'
Zn Zn 0.2839 1.4301 'International Tables Vol C Tables 4.2.6.8 and 6.1.1.4'

loop_
_geom_angle_atom_site_label_1
_geom_angle_atom_site_label_2
_geom_angle_atom_site_label_3
_geom_angle_site_symmetry_1
_geom_angle_site_symmetry_3
_geom_angle
_geom_angle_publ_flag
O1 Zn1 N1 . . 103.86(15) y
O1 Zn1 N2 . . 98.92(17) y
N1 Zn1 N2 . . 96.93(19) y
O1 Zn1 O4 . 2_664 101.20(18) y
N1 Zn1 O4 . 2_664 148.31(19) y
N2 Zn1 O4 . 2_664 98.03(19) y
O1 Zn1 O3 . 2_664 154.57(18) y
N1 Zn1 O3 . 2_664 90.48(18) y
N2 Zn1 O3 . 2_664 100.06(17) y
O4 Zn1 O3 2_664 2_664 59.46(17) y
O1 Zn1 O2 . . 56.93(14) y
N1 Zn1 O2 . . 86.47(15) y
N2 Zn1 O2 . . 155.54(15) y
O4 Zn1 O2 2_664 . 91.23(15) y
O3 Zn1 O2 2_664 . 104.13(16) y
O1 Zn1 C8 . 2_664 128.5(3) ?
N1 Zn1 C8 . 2_664 120.5(3) ?
N2 Zn1 C8 . 2_664 100.16(18) ?
O4 Zn1 C8 2_664 2_664 28.9(2) ?
O3 Zn1 C8 2_664 2_664 30.6(2) ?
O2 Zn1 C8 . 2_664 98.84(18) ?
O1 Zn1 C1 . . 29.22(15) ?
N1 Zn1 C1 . . 96.88(17) ?
N2 Zn1 C1 . . 128.13(19) ?
O4 Zn1 C1 2_664 . 95.56(18) ?
O3 Zn1 C1 2_664 . 129.50(19) ?
O2 Zn1 C1 . . 27.77(14) ?
C8 Zn1 C1 2_664 . 114.6(2) ?
C1 O1 Zn1 . . 100.9(3) ?
C1 O2 Zn1 . . 80.8(3) ?
C8 O3 Zn1 . 4_465 83.5(4) ?
C8 O4 Zn1 . 4_465 95.5(5) ?
C14 N1 C18 . . 117.6(5) ?
C14 N1 Zn1 . . 122.0(4) ?
C18 N1 Zn1 . . 120.3(4) ?
C13 N2 C9 . . 115.7(5) ?
C13 N2 Zn1 . . 122.5(4) ?
C9 N2 Zn1 . . 121.5(4) ?
C6 N3 H3B . . 120.0 ?
C6 N3 H3C . . 120.0 ?
H3B N3 H3C . . 120.0 ?
O2 C1 O1 . . 121.1(5) ?
O2 C1 C2 . . 123.2(5) ?
O1 C1 C2 . . 115.6(6) ?
O2 C1 Zn1 . . 71.4(3) ?
O1 C1 Zn1 . . 49.9(2) ?
C2 C1 Zn1 . . 164.6(5) ?
C3 C2 C7 . . 121.4(5) ?
C3 C2 C1 . . 121.1(5) ?
C7 C2 C1 . . 117.5(5) ?
C2 C3 C4 . . 119.4(6) ?
C2 C3 H3A . . 120.3 ?
C4 C3 H3A . . 120.3 ?
C3 C4 C5 . . 122.6(6) ?
C3 C4 H4A . . 118.7 ?
C5 C4 H4A . . 118.7 ?
C6 C5 C4 . . 115.9(6) ?
C6 C5 C8 . . 129.2(7) ?
C4 C5 C8 . . 114.9(7) ?
C5 C6 C7 . . 126.0(5) ?
C5 C6 N3 . . 121.4(6) ?
C7 C6 N3 . . 112.5(6) ?
C6 C7 C2 . . 114.6(6) ?
C6 C7 H7A . . 122.7 ?
C2 C7 H7A . . 122.7 ?
O4 C8 O3 . . 121.6(7) ?
O4 C8 C5 . . 123.3(8) ?
O3 C8 C5 . . 115.1(8) ?
O4 C8 Zn1 . 4_465 55.7(4) ?
O3 C8 Zn1 . 4_465 65.9(4) ?
C5 C8 Zn1 . 4_465 177.2(5) ?
C10 C9 N2 . . 123.9(7) ?
C10 C9 H9A . . 118.0 ?
N2 C9 H9A . . 118.0 ?
C9 C10 C11 . . 118.6(8) ?
C9 C10 H10A . . 120.7 ?
C11 C10 H10A . . 120.7 ?
C12 C11 C10 . . 119.5(8) ?
C12 C11 H11A . . 120.3 ?
C10 C11 H11A . . 120.3 ?
C11 C12 C13 . . 119.7(7) ?
C11 C12 H12A . . 120.2 ?
C13 C12 H12A . . 120.2 ?
N2 C13 C12 . . 122.6(6) ?
N2 C13 H13A . . 118.7 ?
C12 C13 H13A . . 118.7 ?
N1 C14 C15 . . 123.4(6) ?
N1 C14 H14A . . 118.3 ?
C15 C14 H14A . . 118.3 ?
C14 C15 C16 . . 117.9(7) ?
C14 C15 H15A . . 121.0 ?
C16 C15 H15A . . 121.0 ?
C17 C16 C15 . . 119.7(7) ?
C17 C16 H16A . . 120.1 ?
C15 C16 H16A . . 120.1 ?
C16 C17 C18 . . 120.4(7) ?
C16 C17 H17A . . 119.8 ?
C18 C17 H17A . . 119.8 ?
N1 C18 C17 . . 120.8(6) ?
N1 C18 H18A . . 119.6 ?
C17 C18 H18A . . 119.6 ?

loop_
_geom_bond_atom_site_label_1
_geom_bond_atom_site_label_2
_geom_bond_site_symmetry_2
_geom_bond_distance
_geom_bond_publ_flag
Zn1 O1 . 2.011(3) y
Zn1 N1 . 2.066(4) y
Zn1 N2 . 2.069(5) y
Zn1 O4 2_664 2.072(5) y
Zn1 O3 2_664 2.296(5) y
Zn1 O2 . 2.480(3) y
Zn1 C8 2_664 2.498(7) ?
Zn1 C1 . 2.582(5) ?
O1 C1 . 1.284(6) ?
O2 C1 . 1.219(6) ?
O3 C8 . 1.279(8) ?
O3 Zn1 4_465 2.296(5) ?
O4 C8 . 1.212(8) ?
O4 Zn1 4_465 2.072(4) ?
N1 C14 . 1.340(7) ?
N1 C18 . 1.348(6) ?
N2 C13 . 1.325(6) ?
N2 C9 . 1.343(6) ?
N3 C6 . 1.416(8) ?
N3 H3B . 0.8600 ?
N3 H3C . 0.8600 ?
C1 C2 . 1.503(7) ?
C2 C3 . 1.374(7) ?
C2 C7 . 1.413(7) ?
C3 C4 . 1.373(7) ?
C3 H3A . 0.9300 ?
C4 C5 . 1.382(8) ?
C4 H4A . 0.9300 ?
C5 C6 . 1.353(7) ?
C5 C8 . 1.496(9) ?
C6 C7 . 1.401(7) ?
C7 H7A . 0.9300 ?
C8 Zn1 4_465 2.498(7) ?
C9 C10 . 1.337(8) ?
C9 H9A . 0.9300 ?
C10 C11 . 1.352(8) ?
C10 H10A . 0.9300 ?
C11 C12 . 1.326(10) ?
C11 H11A . 0.9300 ?
C12 C13 . 1.364(8) ?
C12 H12A . 0.9300 ?
C13 H13A . 0.9300 ?
C14 C15 . 1.351(8) ?
C14 H14A . 0.9300 ?
C15 C16 . 1.362(9) ?
C15 H15A . 0.9300 ?
C16 C17 . 1.347(10) ?
C16 H16A . 0.9300 ?
C17 C18 . 1.356(8) ?
C17 H17A . 0.9300 ?
C18 H18A . 0.9300 ?

loop_
_geom_hbond_atom_site_label_D
_geom_hbond_atom_site_label_H
_geom_hbond_atom_site_label_A
_geom_hbond_site_symmetry_A
_geom_hbond_distance_DH
_geom_hbond_distance_HA
_geom_hbond_distance_DA
_geom_hbond_angle_DHA
N3 H3B O3 . 0.86 2.10 2.715(8) 128.1
N3 H3C O4 2_564 0.86 2.14 2.966(9) 161.9
